data_2207214
loop_
_publ_author_name
'Auzias, Mathieu'
'Therrien, Bruno'
'S\"uss-Fink, Georg'

_publ_section_title
;
 Di-\m-pivalamidato-bis[dicarbonyl(triphenylphosphine)ruthenium(II)](Ru---Ru)
;
_journal_coeditor_code DN6267
_journal_issue 11
_journal_name_full 'Acta Crystallographica Section E'
_journal_page_first m2426
_journal_page_last m2427
_journal_paper_doi 10.1107/S1600536805034768
_journal_volume 61
_journal_year 2005
_chemical_formula_iupac '[Ru2 (C5 H10 N O)2 (C18 H15 P)2 (C O)4]'
_chemical_formula_moiety 'C50 H50 N2 O6 P2 Ru2'
_chemical_formula_sum 'C50 H50 N2 O6 P2 Ru2'
_chemical_formula_weight 1039.05
_chemical_name_systematic
;
Di-\m-pivalamidato-bis[dicarbonyl(triphenylphosphine)ruthenium(II)](Ru---Ru)
;
_space_group_IT_number 14
_symmetry_cell_setting monoclinic
_symmetry_space_group_name_Hall '-P 2ybc'
_symmetry_space_group_name_H-M 'P 1 21/c 1'
_atom_sites_solution_hydrogens geom
_atom_sites_solution_primary direct
_atom_sites_solution_secondary difmap
_audit_creation_method SHELXL-97
_cell_angle_alpha 90.00
_cell_angle_beta 108.262(8)
_cell_angle_gamma 90.00
_cell_formula_units_Z 4
_cell_length_a 15.5453(12)
_cell_length_b 17.5491(14)
_cell_length_c 18.1924(12)
_cell_measurement_reflns_used 7998
_cell_measurement_temperature 173(2)
_cell_measurement_theta_max 25.90
_cell_measurement_theta_min 2.35
_cell_volume 4713.0(6)
_computing_cell_refinement 'CELL in IPDS Software'
_computing_data_collection 'EXPOSE in IPDS Software (Stoe & Cie, 2000)'
_computing_data_reduction 'INTEGRATE in IPDS Software'
_computing_molecular_graphics 'ORTEP-32 (Farrugia, 1997)'
_computing_publication_material SHELXL97
_computing_structure_refinement 'SHELXL97 (Sheldrick, 1997)'
_computing_structure_solution 'SHELXS97 (Sheldrick, 1997)'
_diffrn_ambient_temperature 173(2)
_diffrn_measured_fraction_theta_full 0.948
_diffrn_measured_fraction_theta_max 0.948
_diffrn_measurement_device_type 'Stoe IPDS'
_diffrn_measurement_method '\f oscillation'
_diffrn_radiation_monochromator graphite
_diffrn_radiation_source 'fine-focus sealed tube'
_diffrn_radiation_type MoK\a
_diffrn_radiation_wavelength 0.71073
_diffrn_reflns_av_R_equivalents 0.0665
_diffrn_reflns_av_sigmaI/netI 0.0940
_diffrn_reflns_limit_h_max 18
_diffrn_reflns_limit_h_min -19
_diffrn_reflns_limit_k_max 21
_diffrn_reflns_limit_k_min -21
_diffrn_reflns_limit_l_max 20
_diffrn_reflns_limit_l_min -20
_diffrn_reflns_number 36846
_diffrn_reflns_theta_full 25.94
_diffrn_reflns_theta_max 25.94
_diffrn_reflns_theta_min 2.32
_diffrn_standards_decay_% 0
_diffrn_standards_interval_time 0
_diffrn_standards_number 0
_exptl_absorpt_coefficient_mu 0.759
_exptl_absorpt_correction_T_max 0.887
_exptl_absorpt_correction_T_min 0.620
_exptl_absorpt_correction_type refdelf
_exptl_absorpt_process_details '(DIFABS; Walker & Stuart, 1983)'
_exptl_crystal_colour yellow
_exptl_crystal_density_diffrn 1.464
_exptl_crystal_density_method 'not measured'
_exptl_crystal_description rod
_exptl_crystal_F_000 2120
_exptl_crystal_size_max 0.45
_exptl_crystal_size_mid 0.24
_exptl_crystal_size_min 0.12
_refine_diff_density_max 0.781
_refine_diff_density_min -0.703
_refine_ls_extinction_method none
_refine_ls_goodness_of_fit_ref 0.828
_refine_ls_hydrogen_treatment constr
_refine_ls_matrix_type full
_refine_ls_number_parameters 565
_refine_ls_number_reflns 8729
_refine_ls_number_restraints 3
_refine_ls_restrained_S_all 0.828
_refine_ls_R_factor_all 0.0694
_refine_ls_R_factor_gt 0.0342
_refine_ls_shift/su_max 0.009
_refine_ls_shift/su_mean 0.000
_refine_ls_structure_factor_coef Fsqd
_refine_ls_weighting_details 'calc w = 1/[\s^2^(Fo^2^)+(0.0297P)^2^] where P = (Fo^2^+2Fc^2^)/3'
_refine_ls_weighting_scheme calc
_refine_ls_wR_factor_gt 0.0635
_refine_ls_wR_factor_ref 0.0683
_reflns_number_gt 5326
_reflns_number_total 8729
_reflns_threshold_expression I>2\s(I)
_cod_data_source_file dn6267.cif
_cod_data_source_block I
_cod_original_sg_symbol_H-M 'P 21/c'
_cod_database_code 2207214
_cod_database_fobs_code 2207214

loop_
_symmetry_equiv_pos_as_xyz
'x, y, z'
'-x, y+1/2, -z+1/2'
'-x, -y, -z'
'x, -y-1/2, z-1/2'

loop_
_atom_site_label
_atom_site_fract_x
_atom_site_fract_y
_atom_site_fract_z
_atom_site_U_iso_or_equiv
_atom_site_adp_type
_atom_site_calc_flag
_atom_site_refinement_flags
_atom_site_occupancy
_atom_site_type_symbol
Ru1 0.342826(18) 0.281530(17) 0.255227(19) 0.01899(8) Uani d . 1 Ru
Ru2 0.162722(18) 0.245482(17) 0.205452(19) 0.01771(8) Uani d . 1 Ru
C1 0.2855(2) 0.1676(2) 0.1263(2) 0.0238(9) Uani d . 1 C
C2 0.3068(3) 0.1201(2) 0.0642(3) 0.0402(11) Uani d U 1 C
C3 0.2315(4) 0.0731(4) 0.0196(5) 0.129(4) Uani d U 1 C
H3A 0.2486 0.0460 -0.0209 0.194 Uiso calc R 1 H
H3B 0.1788 0.1055 -0.0043 0.194 Uiso calc R 1 H
H3C 0.2164 0.0360 0.0539 0.194 Uiso calc R 1 H
C4 0.3285(7) 0.1804(4) 0.0075(4) 0.142(4) Uani d U 1 C
H4A 0.3687 0.1574 -0.0183 0.213 Uiso calc R 1 H
H4B 0.3583 0.2249 0.0373 0.213 Uiso calc R 1 H
H4C 0.2720 0.1963 -0.0313 0.213 Uiso calc R 1 H
C5 0.3903(4) 0.0754(4) 0.0964(4) 0.088(2) Uani d U 1 C
H5A 0.3824 0.0397 0.1352 0.133 Uiso calc R 1 H
H5B 0.4408 0.1099 0.1206 0.133 Uiso calc R 1 H
H5C 0.4032 0.0469 0.0547 0.133 Uiso calc R 1 H
C6 0.2179(2) 0.3645(2) 0.1118(2) 0.0212(9) Uani d . 1 C
C7 0.1930(2) 0.4108(2) 0.0369(2) 0.0267(9) Uani d . 1 C
C8 0.1361(3) 0.3587(3) -0.0278(3) 0.0488(13) Uani d . 1 C
H8A 0.1176 0.3868 -0.0768 0.073 Uiso calc R 1 H
H8B 0.0822 0.3418 -0.0154 0.073 Uiso calc R 1 H
H8C 0.1723 0.3143 -0.0325 0.073 Uiso calc R 1 H
C9 0.1375(3) 0.4798(3) 0.0466(3) 0.0541(14) Uani d . 1 C
H9A 0.1741 0.5116 0.0892 0.081 Uiso calc R 1 H
H9B 0.0832 0.4625 0.0580 0.081 Uiso calc R 1 H
H9C 0.1197 0.5097 -0.0014 0.081 Uiso calc R 1 H
C10 0.2758(3) 0.4378(3) 0.0160(3) 0.0414(12) Uani d . 1 C
H10A 0.2560 0.4668 -0.0324 0.062 Uiso calc R 1 H
H10B 0.3112 0.3936 0.0095 0.062 Uiso calc R 1 H
H10C 0.3133 0.4704 0.0575 0.062 Uiso calc R 1 H
C11 0.3623(2) 0.2214(2) 0.3434(3) 0.0267(9) Uani d . 1 C
C12 0.1816(2) 0.1562(2) 0.2622(2) 0.0243(9) Uani d . 1 C
C13 0.3225(2) 0.3674(2) 0.3057(2) 0.0237(9) Uani d . 1 C
C14 0.1404(2) 0.2966(2) 0.2868(2) 0.0240(9) Uani d . 1 C
C15 0.5712(2) 0.3337(2) 0.3721(2) 0.0268(10) Uani d . 1 C
C16 0.5339(3) 0.3552(3) 0.4268(3) 0.0497(14) Uani d . 1 C
H16 0.4699 0.3546 0.4145 0.060 Uiso calc R 1 H
C17 0.5866(3) 0.3784(3) 0.5007(3) 0.0535(14) Uani d . 1 C
H17 0.5584 0.3932 0.5378 0.064 Uiso calc R 1 H
C18 0.6768(3) 0.3796(3) 0.5189(3) 0.0491(13) Uani d . 1 C
H18 0.7128 0.3939 0.5696 0.059 Uiso calc R 1 H
C19 0.7179(3) 0.3598(3) 0.4637(4) 0.0686(19) Uani d . 1 C
H19 0.7819 0.3626 0.4759 0.082 Uiso calc R 1 H
C20 0.6651(3) 0.3362(3) 0.3910(3) 0.0590(16) Uani d . 1 C
H20 0.6931 0.3214 0.3537 0.071 Uiso calc R 1 H
C21 0.5663(2) 0.2145(2) 0.2673(2) 0.0290(10) Uani d . 1 C
C22 0.5474(3) 0.1469(3) 0.2985(3) 0.0561(15) Uani d . 1 C
H22 0.4995 0.1453 0.3206 0.067 Uiso calc R 1 H
C23 0.5981(3) 0.0810(3) 0.2979(4) 0.0703(19) Uani d . 1 C
H23 0.5847 0.0348 0.3192 0.084 Uiso calc R 1 H
C24 0.6659(3) 0.0839(3) 0.2667(4) 0.0634(17) Uani d . 1 C
H24 0.7003 0.0392 0.2665 0.076 Uiso calc R 1 H
C25 0.6863(3) 0.1494(3) 0.2356(3) 0.0633(16) Uani d . 1 C
H25 0.7343 0.1505 0.2137 0.076 Uiso calc R 1 H
C26 0.6359(3) 0.2141(3) 0.2363(3) 0.0514(13) Uani d . 1 C
H26 0.6501 0.2598 0.2146 0.062 Uiso calc R 1 H
C27 0.5304(2) 0.3656(2) 0.2088(3) 0.0317(11) Uani d . 1 C
C28 0.5732(3) 0.4349(3) 0.2315(3) 0.0479(13) Uani d . 1 C
H28 0.5903 0.4498 0.2843 0.058 Uiso calc R 1 H
C29 0.5911(4) 0.4828(3) 0.1764(5) 0.0690(19) Uani d . 1 C
H29 0.6202 0.5304 0.1923 0.083 Uiso calc R 1 H
C30 0.5675(3) 0.4623(4) 0.1009(4) 0.072(2) Uani d . 1 C
H30 0.5809 0.4948 0.0642 0.086 Uiso calc R 1 H
C31 0.5246(3) 0.3948(4) 0.0781(3) 0.0691(19) Uani d . 1 C
H311 0.5072 0.3807 0.0251 0.083 Uiso calc R 1 H
C32 0.5059(3) 0.3462(3) 0.1315(3) 0.0506(14) Uani d . 1 C
H321 0.4759 0.2992 0.1146 0.061 Uiso calc R 1 H
C33 -0.0420(2) 0.14205(19) 0.1834(2) 0.0203(9) Uani d . 1 C
C34 -0.0869(2) 0.0792(2) 0.1413(2) 0.0271(10) Uani d . 1 C
H34 -0.0948 0.0753 0.0875 0.033 Uiso calc R 1 H
C35 -0.1200(2) 0.0224(2) 0.1785(3) 0.0304(10) Uani d . 1 C
H35 -0.1497 -0.0205 0.1498 0.037 Uiso calc R 1 H
C36 -0.1107(2) 0.0273(2) 0.2553(3) 0.0284(10) Uani d . 1 C
H36 -0.1342 -0.0118 0.2796 0.034 Uiso calc R 1 H
C37 -0.0669(2) 0.0893(2) 0.2980(3) 0.0283(10) Uani d . 1 C
H37 -0.0607 0.0933 0.3515 0.034 Uiso calc R 1 H
C38 -0.0320(2) 0.1460(2) 0.2613(2) 0.0267(10) Uani d . 1 C
H38 -0.0009 0.1881 0.2907 0.032 Uiso calc R 1 H
C39 -0.0306(2) 0.2027(2) 0.0381(2) 0.0281(10) Uani d . 1 C
C40 0.0004(3) 0.1367(3) 0.0102(3) 0.0380(11) Uani d . 1 C
H40 0.0382 0.1018 0.0458 0.046 Uiso calc R 1 H
C41 -0.0231(3) 0.1220(3) -0.0675(3) 0.0540(14) Uani d . 1 C
H411 -0.0026 0.0765 -0.0849 0.065 Uiso calc R 1 H
C42 -0.0766(3) 0.1730(4) -0.1214(3) 0.0587(16) Uani d . 1 C
H421 -0.0923 0.1627 -0.1752 0.070 Uiso calc R 1 H
C43 -0.1063(3) 0.2384(3) -0.0953(3) 0.0511(14) Uani d . 1 C
H431 -0.1428 0.2735 -0.1315 0.061 Uiso calc R 1 H
C44 -0.0836(2) 0.2537(3) -0.0166(3) 0.0380(11) Uani d . 1 C
H44 -0.1043 0.2993 0.0003 0.046 Uiso calc R 1 H
C45 -0.0728(2) 0.2982(2) 0.1496(2) 0.0247(9) Uani d . 1 C
C46 -0.1649(2) 0.2842(2) 0.1369(3) 0.0430(12) Uani d . 1 C
H46 -0.1881 0.2342 0.1243 0.052 Uiso calc R 1 H
C47 -0.2221(3) 0.3420(2) 0.1424(3) 0.0488(14) Uani d . 1 C
H47 -0.2846 0.3319 0.1333 0.059 Uiso calc R 1 H
C48 -0.1889(3) 0.4149(2) 0.1612(3) 0.0380(12) Uani d . 1 C
H48 -0.2282 0.4546 0.1663 0.046 Uiso calc R 1 H
C49 -0.0996(2) 0.4296(2) 0.1724(3) 0.0326(11) Uani d . 1 C
H49 -0.0770 0.4799 0.1847 0.039 Uiso calc R 1 H
C50 -0.0414(2) 0.3720(2) 0.1661(2) 0.0282(10) Uani d . 1 C
H50 0.0204 0.3833 0.1732 0.034 Uiso calc R 1 H
N1 0.20271(17) 0.18752(16) 0.11968(17) 0.0187(7) Uani d . 1 N
H1 0.1603 0.1760 0.0762 0.022 Uiso calc R 1 H
N2 0.30142(18) 0.34690(16) 0.15130(18) 0.0226(8) Uani d . 1 N
H2 0.3443 0.3636 0.1333 0.027 Uiso calc R 1 H
O1 0.35332(16) 0.18914(15) 0.18397(16) 0.0305(7) Uani d . 1 O
O2 0.15030(14) 0.34299(13) 0.13359(15) 0.0223(6) Uani d . 1 O
O11 0.37494(18) 0.18565(16) 0.39890(18) 0.0411(8) Uani d . 1 O
O12 0.19443(18) 0.09982(16) 0.29588(18) 0.0414(8) Uani d . 1 O
O13 0.30629(18) 0.42272(16) 0.33381(18) 0.0380(7) Uani d . 1 O
O14 0.12617(18) 0.32523(17) 0.33891(19) 0.0410(8) Uani d . 1 O
P1 0.50243(6) 0.30043(5) 0.27628(6) 0.0234(2) Uani d . 1 P
P2 0.00368(6) 0.22178(5) 0.14175(6) 0.0202(2) Uani d . 1 P

loop_
_atom_site_aniso_label
_atom_site_aniso_U_11
_atom_site_aniso_U_22
_atom_site_aniso_U_33
_atom_site_aniso_U_12
_atom_site_aniso_U_13
_atom_site_aniso_U_23
Ru1 0.01709(14) 0.02219(17) 0.01746(19) -0.00055(12) 0.00508(12) 0.00147(14)
Ru2 0.01633(13) 0.01830(17) 0.01863(18) -0.00096(12) 0.00564(11) 0.00034(13)
C1 0.030(2) 0.018(2) 0.021(3) 0.0037(16) 0.0052(18) 0.0008(16)
C2 0.043(2) 0.045(3) 0.029(3) 0.014(2) 0.007(2) -0.014(2)
C3 0.055(4) 0.166(7) 0.160(8) -0.007(4) 0.023(4) -0.140(6)
C4 0.294(12) 0.105(6) 0.074(7) 0.009(6) 0.127(7) -0.004(4)
C5 0.070(4) 0.099(5) 0.079(5) 0.044(3) -0.001(3) -0.053(4)
C6 0.026(2) 0.021(2) 0.017(3) 0.0012(15) 0.0084(17) -0.0029(16)
C7 0.025(2) 0.031(2) 0.024(3) 0.0015(16) 0.0074(17) 0.0069(18)
C8 0.050(3) 0.062(3) 0.027(3) -0.014(2) 0.001(2) 0.009(2)
C9 0.069(3) 0.048(3) 0.058(4) 0.028(2) 0.037(3) 0.025(3)
C10 0.044(3) 0.052(3) 0.032(3) -0.004(2) 0.017(2) 0.020(2)
C11 0.0254(19) 0.028(2) 0.027(3) 0.0005(17) 0.0080(17) 0.001(2)
C12 0.0202(19) 0.027(2) 0.027(3) -0.0025(15) 0.0089(17) 0.0023(19)
C13 0.025(2) 0.031(2) 0.015(3) -0.0024(16) 0.0073(17) 0.0062(18)
C14 0.0220(19) 0.029(2) 0.021(3) -0.0041(16) 0.0074(17) -0.0008(18)
C15 0.027(2) 0.026(2) 0.024(3) -0.0028(16) 0.0016(18) 0.0015(17)
C16 0.030(2) 0.081(4) 0.036(4) -0.013(2) 0.007(2) -0.010(3)
C17 0.040(3) 0.092(4) 0.029(3) -0.020(2) 0.012(2) -0.014(3)
C18 0.053(3) 0.047(3) 0.034(3) 0.004(2) -0.005(2) -0.003(2)
C19 0.031(3) 0.080(4) 0.077(5) 0.015(2) -0.009(3) -0.039(3)
C20 0.028(2) 0.071(4) 0.065(4) 0.013(2) -0.004(2) -0.033(3)
C21 0.0196(18) 0.032(2) 0.031(3) 0.0017(17) 0.0016(17) 0.000(2)
C22 0.032(2) 0.047(3) 0.092(5) 0.009(2) 0.023(3) 0.011(3)
C23 0.033(3) 0.038(3) 0.133(6) 0.007(2) 0.015(3) 0.014(3)
C24 0.037(3) 0.054(4) 0.087(5) 0.011(2) 0.002(3) -0.029(3)
C25 0.057(3) 0.072(4) 0.068(5) 0.019(3) 0.030(3) -0.012(3)
C26 0.057(3) 0.057(3) 0.051(4) 0.019(2) 0.031(3) 0.003(3)
C27 0.0141(18) 0.045(3) 0.037(3) 0.0040(17) 0.0093(18) 0.012(2)
C28 0.052(3) 0.040(3) 0.063(4) 0.007(2) 0.034(3) 0.014(3)
C29 0.062(3) 0.046(3) 0.117(7) 0.011(3) 0.054(4) 0.037(4)
C30 0.034(3) 0.109(5) 0.082(6) 0.026(3) 0.033(3) 0.066(4)
C31 0.029(3) 0.134(6) 0.042(4) 0.001(3) 0.008(2) 0.039(4)
C32 0.025(2) 0.085(4) 0.037(4) -0.009(2) 0.002(2) 0.019(3)
C33 0.0151(18) 0.020(2) 0.026(3) -0.0001(14) 0.0067(16) 0.0025(17)
C34 0.028(2) 0.030(2) 0.021(3) -0.0036(17) 0.0051(17) -0.0030(18)
C35 0.035(2) 0.019(2) 0.035(3) -0.0087(16) 0.0078(19) -0.0025(18)
C36 0.0224(19) 0.021(2) 0.041(3) 0.0012(16) 0.0092(19) 0.0070(19)
C37 0.028(2) 0.034(2) 0.024(3) 0.0002(17) 0.0107(18) 0.0038(18)
C38 0.026(2) 0.028(2) 0.028(3) -0.0043(16) 0.0105(18) -0.0057(18)
C39 0.0207(19) 0.036(3) 0.025(3) -0.0100(16) 0.0041(17) 0.0025(19)
C40 0.027(2) 0.053(3) 0.035(3) -0.0046(19) 0.0111(19) -0.009(2)
C41 0.044(3) 0.085(4) 0.039(4) -0.015(3) 0.021(2) -0.027(3)
C42 0.056(3) 0.094(5) 0.029(4) -0.038(3) 0.017(3) -0.011(3)
C43 0.047(3) 0.071(4) 0.028(3) -0.022(2) 0.002(2) 0.015(3)
C44 0.038(2) 0.043(3) 0.029(3) -0.014(2) 0.0049(19) 0.007(2)
C45 0.0217(19) 0.022(2) 0.029(3) -0.0011(15) 0.0073(16) 0.0044(17)
C46 0.027(2) 0.024(2) 0.078(4) -0.0058(18) 0.015(2) 0.009(2)
C47 0.016(2) 0.035(3) 0.095(5) 0.0054(18) 0.018(2) 0.015(3)
C48 0.031(2) 0.027(2) 0.059(4) 0.0093(18) 0.019(2) 0.010(2)
C49 0.030(2) 0.024(2) 0.042(3) 0.0025(17) 0.0094(19) 0.0041(19)
C50 0.0154(18) 0.025(2) 0.042(3) 0.0010(15) 0.0063(17) 0.0052(19)
N1 0.0162(15) 0.0241(17) 0.013(2) 0.0008(12) 0.0008(12) -0.0064(13)
N2 0.0166(15) 0.0301(19) 0.022(2) -0.0027(12) 0.0070(13) 0.0063(14)
O1 0.0258(14) 0.0390(17) 0.0242(19) 0.0034(11) 0.0042(12) -0.0051(13)
O2 0.0192(13) 0.0283(15) 0.0210(18) 0.0021(10) 0.0086(11) 0.0077(12)
O11 0.0515(18) 0.0419(19) 0.029(2) 0.0033(14) 0.0112(15) 0.0158(15)
O12 0.0464(18) 0.0300(18) 0.047(2) 0.0029(13) 0.0136(15) 0.0162(15)
O13 0.0506(18) 0.0292(17) 0.036(2) 0.0059(13) 0.0160(15) -0.0041(14)
O14 0.0452(18) 0.048(2) 0.035(2) -0.0036(14) 0.0200(15) -0.0134(16)
P1 0.0183(5) 0.0270(6) 0.0241(7) 0.0006(4) 0.0054(4) 0.0042(4)
P2 0.0176(4) 0.0195(5) 0.0221(6) -0.0023(4) 0.0040(4) -0.0007(4)

loop_
_atom_type_symbol
_atom_type_description
_atom_type_scat_dispersion_real
_atom_type_scat_dispersion_imag
_atom_type_scat_source
C C 0.0033 0.0016 'International Tables Vol C Tables 4.2.6.8 and 6.1.1.4'
H H 0.0000 0.0000 'International Tables Vol C Tables 4.2.6.8 and 6.1.1.4'
N N 0.0061 0.0033 'International Tables Vol C Tables 4.2.6.8 and 6.1.1.4'
O O 0.0106 0.0060 'International Tables Vol C Tables 4.2.6.8 and 6.1.1.4'
P P 0.1023 0.0942 'International Tables Vol C Tables 4.2.6.8 and 6.1.1.4'
Ru Ru -1.2594 0.8363 'International Tables Vol C Tables 4.2.6.8 and 6.1.1.4'

loop_
_geom_angle_atom_site_label_1
_geom_angle_atom_site_label_2
_geom_angle_atom_site_label_3
_geom_angle
C13 Ru1 C11 92.38(17)
C13 Ru1 O1 172.33(14)
C11 Ru1 O1 94.03(15)
C13 Ru1 N2 87.16(14)
C11 Ru1 N2 172.15(13)
O1 Ru1 N2 85.91(11)
C13 Ru1 P1 97.86(11)
C11 Ru1 P1 93.44(11)
O1 Ru1 P1 85.97(7)
N2 Ru1 P1 94.39(8)
C13 Ru1 Ru2 92.10(11)
C11 Ru1 Ru2 91.55(11)
O1 Ru1 Ru2 83.52(6)
N2 Ru1 Ru2 80.64(7)
P1 Ru1 Ru2 168.66(3)
C12 Ru2 C14 90.06(17)
C12 Ru2 N1 88.44(15)
C14 Ru2 N1 173.97(13)
C12 Ru2 O2 173.72(14)
C14 Ru2 O2 95.59(14)
N1 Ru2 O2 85.66(11)
C12 Ru2 P2 94.70(11)
C14 Ru2 P2 92.70(11)
N1 Ru2 P2 93.24(8)
O2 Ru2 P2 87.79(6)
C12 Ru2 Ru1 92.52(10)
C14 Ru2 Ru1 92.97(10)
N1 Ru2 Ru1 81.27(7)
O2 Ru2 Ru1 84.47(6)
P2 Ru2 Ru1 170.82(3)
O1 C1 N1 122.0(3)
O1 C1 C2 116.8(3)
N1 C1 C2 121.1(3)
C3 C2 C5 112.1(5)
C3 C2 C1 113.6(4)
C5 C2 C1 111.5(4)
C3 C2 C4 108.4(6)
C5 C2 C4 105.9(5)
C1 C2 C4 104.8(4)
C2 C3 H3A 109.5
C2 C3 H3B 109.5
H3A C3 H3B 109.5
C2 C3 H3C 109.5
H3A C3 H3C 109.5
H3B C3 H3C 109.5
C2 C4 H4A 109.5
C2 C4 H4B 109.5
H4A C4 H4B 109.5
C2 C4 H4C 109.5
H4A C4 H4C 109.5
H4B C4 H4C 109.5
C2 C5 H5A 109.5
C2 C5 H5B 109.5
H5A C5 H5B 109.5
C2 C5 H5C 109.5
H5A C5 H5C 109.5
H5B C5 H5C 109.5
O2 C6 N2 121.7(3)
O2 C6 C7 115.2(3)
N2 C6 C7 123.1(3)
C10 C7 C6 112.9(3)
C10 C7 C9 109.4(3)
C6 C7 C9 108.3(3)
C10 C7 C8 108.7(4)
C6 C7 C8 107.0(3)
C9 C7 C8 110.5(4)
C7 C8 H8A 109.5
C7 C8 H8B 109.5
H8A C8 H8B 109.5
C7 C8 H8C 109.5
H8A C8 H8C 109.5
H8B C8 H8C 109.5
C7 C9 H9A 109.5
C7 C9 H9B 109.5
H9A C9 H9B 109.5
C7 C9 H9C 109.5
H9A C9 H9C 109.5
H9B C9 H9C 109.5
C7 C10 H10A 109.5
C7 C10 H10B 109.5
H10A C10 H10B 109.5
C7 C10 H10C 109.5
H10A C10 H10C 109.5
H10B C10 H10C 109.5
O11 C11 Ru1 178.4(4)
O12 C12 Ru2 177.9(4)
O13 C13 Ru1 176.3(4)
O14 C14 Ru2 176.8(4)
C16 C15 C20 117.9(4)
C16 C15 P1 122.2(3)
C20 C15 P1 119.9(3)
C15 C16 C17 122.1(4)
C15 C16 H16 118.9
C17 C16 H16 118.9
C18 C17 C16 119.8(5)
C18 C17 H17 120.1
C16 C17 H17 120.1
C17 C18 C19 120.0(5)
C17 C18 H18 120.0
C19 C18 H18 120.0
C20 C19 C18 119.7(5)
C20 C19 H19 120.2
C18 C19 H19 120.2
C19 C20 C15 120.5(5)
C19 C20 H20 119.8
C15 C20 H20 119.8
C26 C21 C22 117.5(4)
C26 C21 P1 124.0(3)
C22 C21 P1 118.3(3)
C21 C22 C23 120.7(5)
C21 C22 H22 119.7
C23 C22 H22 119.7
C24 C23 C22 119.3(5)
C24 C23 H23 120.4
C22 C23 H23 120.4
C23 C24 C25 121.5(5)
C23 C24 H24 119.2
C25 C24 H24 119.2
C24 C25 C26 118.9(5)
C24 C25 H25 120.6
C26 C25 H25 120.6
C21 C26 C25 122.1(5)
C21 C26 H26 119.0
C25 C26 H26 119.0
C32 C27 C28 118.3(4)
C32 C27 P1 118.9(3)
C28 C27 P1 122.8(4)
C27 C28 C29 119.9(6)
C27 C28 H28 120.0
C29 C28 H28 120.0
C30 C29 C28 120.8(6)
C30 C29 H29 119.6
C28 C29 H29 119.6
C29 C30 C31 119.5(5)
C29 C30 H30 120.2
C31 C30 H30 120.2
C30 C31 C32 120.8(6)
C30 C31 H311 119.6
C32 C31 H311 119.6
C27 C32 C31 120.6(5)
C27 C32 H321 119.7
C31 C32 H321 119.7
C38 C33 C34 118.6(3)
C38 C33 P2 116.9(3)
C34 C33 P2 124.5(3)
C35 C34 C33 119.7(4)
C35 C34 H34 120.1
C33 C34 H34 120.1
C36 C35 C34 121.2(4)
C36 C35 H35 119.4
C34 C35 H35 119.4
C35 C36 C37 120.0(4)
C35 C36 H36 120.0
C37 C36 H36 120.0
C36 C37 C38 119.2(4)
C36 C37 H37 120.4
C38 C37 H37 120.4
C33 C38 C37 121.3(4)
C33 C38 H38 119.4
C37 C38 H38 119.4
C44 C39 C40 117.4(4)
C44 C39 P2 122.3(3)
C40 C39 P2 120.2(3)
C41 C40 C39 121.2(5)
C41 C40 H40 119.4
C39 C40 H40 119.4
C40 C41 C42 120.8(5)
C40 C41 H411 119.6
C42 C41 H411 119.6
C43 C42 C41 118.9(5)
C43 C42 H421 120.5
C41 C42 H421 120.5
C42 C43 C44 120.8(5)
C42 C43 H431 119.6
C44 C43 H431 119.6
C43 C44 C39 120.9(5)
C43 C44 H44 119.6
C39 C44 H44 119.6
C50 C45 C46 118.2(3)
C50 C45 P2 120.7(3)
C46 C45 P2 121.0(3)
C47 C46 C45 120.7(4)
C47 C46 H46 119.6
C45 C46 H46 119.6
C46 C47 C48 120.1(4)
C46 C47 H47 119.9
C48 C47 H47 119.9
C49 C48 C47 119.7(4)
C49 C48 H48 120.1
C47 C48 H48 120.1
C48 C49 C50 120.7(4)
C48 C49 H49 119.6
C50 C49 H49 119.6
C45 C50 C49 120.5(3)
C45 C50 H50 119.8
C49 C50 H50 119.8
C1 N1 Ru2 124.9(2)
C1 N1 H1 117.6
Ru2 N1 H1 117.6
C6 N2 Ru1 125.9(2)
C6 N2 H2 117.1
Ru1 N2 H2 117.1
C1 O1 Ru1 121.5(2)
C6 O2 Ru2 119.9(2)
C27 P1 C15 104.43(19)
C27 P1 C21 101.83(19)
C15 P1 C21 100.13(17)
C27 P1 Ru1 115.38(12)
C15 P1 Ru1 117.34(14)
C21 P1 Ru1 115.46(12)
C39 P2 C45 103.25(18)
C39 P2 C33 105.13(18)
C45 P2 C33 100.51(16)
C39 P2 Ru2 116.84(12)
C45 P2 Ru2 115.42(12)
C33 P2 Ru2 113.78(12)

loop_
_geom_bond_atom_site_label_1
_geom_bond_atom_site_label_2
_geom_bond_distance
Ru1 C13 1.843(4)
Ru1 C11 1.864(4)
Ru1 O1 2.114(3)
Ru1 N2 2.131(3)
Ru1 P1 2.4118(9)
Ru1 Ru2 2.7331(5)
Ru2 C12 1.848(4)
Ru2 C14 1.854(4)
Ru2 N1 2.113(3)
Ru2 O2 2.125(2)
Ru2 P2 2.4152(9)
C1 O1 1.289(4)
C1 N1 1.301(4)
C1 C2 1.524(6)
C2 C3 1.453(7)
C2 C5 1.471(6)
C2 C4 1.586(8)
C3 H3A 0.9800
C3 H3B 0.9800
C3 H3C 0.9800
C4 H4A 0.9800
C4 H4B 0.9800
C4 H4C 0.9800
C5 H5A 0.9800
C5 H5B 0.9800
C5 H5C 0.9800
C6 O2 1.291(4)
C6 N2 1.308(4)
C6 C7 1.528(5)
C7 C10 1.528(5)
C7 C9 1.529(5)
C7 C8 1.533(6)
C8 H8A 0.9800
C8 H8B 0.9800
C8 H8C 0.9800
C9 H9A 0.9800
C9 H9B 0.9800
C9 H9C 0.9800
C10 H10A 0.9800
C10 H10B 0.9800
C10 H10C 0.9800
C11 O11 1.152(5)
C12 O12 1.148(4)
C13 O13 1.161(4)
C14 O14 1.154(5)
C15 C16 1.351(6)
C15 C20 1.391(5)
C15 P1 1.833(4)
C16 C17 1.398(6)
C16 H16 0.9500
C17 C18 1.335(6)
C17 H17 0.9500
C18 C19 1.393(7)
C18 H18 0.9500
C19 C20 1.384(7)
C19 H19 0.9500
C20 H20 0.9500
C21 C26 1.368(6)
C21 C22 1.385(6)
C21 P1 1.841(4)
C22 C23 1.402(6)
C22 H22 0.9500
C23 C24 1.344(8)
C23 H23 0.9500
C24 C25 1.362(8)
C24 H24 0.9500
C25 C26 1.382(6)
C25 H25 0.9500
C26 H26 0.9500
C27 C32 1.379(6)
C27 C28 1.384(6)
C27 P1 1.828(4)
C28 C29 1.402(7)
C28 H28 0.9500
C29 C30 1.355(8)
C29 H29 0.9500
C30 C31 1.358(8)
C30 H30 0.9500
C31 C32 1.390(7)
C31 H311 0.9500
C32 H321 0.9500
C33 C38 1.379(5)
C33 C34 1.398(5)
C33 P2 1.837(4)
C34 C35 1.391(5)
C34 H34 0.9500
C35 C36 1.361(6)
C35 H35 0.9500
C36 C37 1.385(5)
C36 H36 0.9500
C37 C38 1.398(5)
C37 H37 0.9500
C38 H38 0.9500
C39 C44 1.399(5)
C39 C40 1.408(6)
C39 P2 1.822(4)
C40 C41 1.369(6)
C40 H40 0.9500
C41 C42 1.393(7)
C41 H411 0.9500
C42 C43 1.376(7)
C42 H421 0.9500
C43 C44 1.389(6)
C43 H431 0.9500
C44 H44 0.9500
C45 C50 1.383(5)
C45 C46 1.398(5)
C45 P2 1.827(4)
C46 C47 1.374(6)
C46 H46 0.9500
C47 C48 1.382(6)
C47 H47 0.9500
C48 C49 1.363(5)
C48 H48 0.9500
C49 C50 1.384(5)
C49 H49 0.9500
C50 H50 0.9500
N1 H1 0.8800
N2 H2 0.8800
